data_7021996
loop_
_publ_author_name
'Pokharel, Uttam R.'
'Fronczek, Frank R.'
'Maverick, Andrew W.'

_publ_section_title
;
 Cyclic pyridyltriazole-Cu(ii) dimers as supramolecular hosts.
;
_journal_issue 39
_journal_name_full 'Dalton transactions (Cambridge, England : 2003)'
_journal_page_first 14064
_journal_page_last 14067
_journal_paper_doi 10.1039/c3dt52208c
_journal_volume 42
_journal_year 2013
_chemical_formula_moiety 'C28 H30 Cl4 Cu2 N10, 1.085(C3 H7 N O), 1.085(C4 H10 O)'
_chemical_formula_sum 'C35.59 H48.44 Cl4 Cu2 N11.09 O2.17'
_chemical_formula_weight 935.23
_chemical_name_systematic
;
?
;
_space_group_IT_number 2
_symmetry_cell_setting triclinic
_symmetry_space_group_name_Hall '-P 1'
_symmetry_space_group_name_H-M 'P -1'
_atom_sites_solution_hydrogens geom
_atom_sites_solution_primary direct
_atom_sites_solution_secondary difmap
_audit_creation_method SHELXL-97
_cell_angle_alpha 92.315(9)
_cell_angle_beta 91.163(9)
_cell_angle_gamma 105.201(8)
_cell_formula_units_Z 2
_cell_length_a 11.904(2)
_cell_length_b 12.344(2)
_cell_length_c 14.031(3)
_cell_measurement_reflns_used 3594
_cell_measurement_temperature 100.0(5)
_cell_measurement_theta_max 67.81
_cell_measurement_theta_min 3.15
_cell_volume 1987.0(6)
_computing_cell_refinement 'Bruker SAINT'
_computing_data_collection 'Bruker APEX2'
_computing_data_reduction 'Bruker SAINT'
_computing_molecular_graphics 'ORTEP-3 for Windows (Farrugia, 1997)'
_computing_publication_material 'SHELXL-97 (Sheldrick, 2008)'
_computing_structure_refinement 'SHELXL-97 (Sheldrick, 2008)'
_computing_structure_solution 'SHELXS-97 (Sheldrick, 2008)'
_diffrn_ambient_temperature 100.0(5)
_diffrn_measured_fraction_theta_full 0.957
_diffrn_measured_fraction_theta_max 0.957
_diffrn_measurement_device_type 'Bruker Kappa APEX-II DUO'
_diffrn_measurement_method '\f and \w scans'
_diffrn_radiation_monochromator 'QUAZAR multilayer optics'
_diffrn_radiation_source 'I\mS microfocus'
_diffrn_radiation_type CuK\a
_diffrn_radiation_wavelength 1.54184
_diffrn_reflns_av_R_equivalents 0.0524
_diffrn_reflns_av_sigmaI/netI 0.0431
_diffrn_reflns_limit_h_max 14
_diffrn_reflns_limit_h_min -14
_diffrn_reflns_limit_k_max 14
_diffrn_reflns_limit_k_min -14
_diffrn_reflns_limit_l_max 16
_diffrn_reflns_limit_l_min 0
_diffrn_reflns_number 7076
_diffrn_reflns_theta_full 69.10
_diffrn_reflns_theta_max 69.10
_diffrn_reflns_theta_min 3.15
_exptl_absorpt_coefficient_mu 4.198
_exptl_absorpt_correction_T_max 0.8500
_exptl_absorpt_correction_T_min 0.5910
_exptl_absorpt_correction_type multi-scan
_exptl_absorpt_process_details 'TWINABS (Sheldrick, 2004)'
_exptl_crystal_colour 'yellowish green'
_exptl_crystal_density_diffrn 1.563
_exptl_crystal_density_method 'not measured'
_exptl_crystal_description fragment
_exptl_crystal_F_000 966
_exptl_crystal_size_max 0.14
_exptl_crystal_size_mid 0.13
_exptl_crystal_size_min 0.04
_platon_squeeze_details
;
>From difference maps, the disordered solvents removed by SQUEEZE appeared to
likely be both dimethylformamide and diethyl ether, in approximately equal
amounts. The 178 electrons correspond to approximately 2.17 molecules of each
per unit cell. The solvent molecules are included in the formula, density,
etc., but are not in the model.
;
_refine_diff_density_max 0.694
_refine_diff_density_min -0.558
_refine_diff_density_rms 0.096
_refine_ls_extinction_method none
_refine_ls_goodness_of_fit_ref 1.007
_refine_ls_hydrogen_treatment constr
_refine_ls_matrix_type full
_refine_ls_number_parameters 397
_refine_ls_number_reflns 7076
_refine_ls_number_restraints 0
_refine_ls_restrained_S_all 1.007
_refine_ls_R_factor_all 0.0550
_refine_ls_R_factor_gt 0.0434
_refine_ls_shift/su_max 0.000
_refine_ls_shift/su_mean 0.000
_refine_ls_structure_factor_coef Fsqd
_refine_ls_weighting_details 'calc w=1/[\s^2^(Fo^2^)+(0.0810P)^2^] where P=(Fo^2^+2Fc^2^)/3'
_refine_ls_weighting_scheme calc
_refine_ls_wR_factor_gt 0.1164
_refine_ls_wR_factor_ref 0.1211
_reflns_number_gt 5569
_reflns_number_total 7076
_reflns_threshold_expression I>2\s(I)
_cod_data_source_file c3dt52208c.txt
_cod_data_source_block Uttam31
_cod_depositor_comments
;
The following automatic conversions were performed:

'_symmetry_cell_setting' value 'Triclinic' changed to 'triclinic'
according to /home/saulius/struct/CIF-dictionaries/cif_core.dic
dictionary named 'cif_core.dic' version 2.4.2 from 2011-04-26.

Automatic conversion script
Id: cif_fix_values 1891 2012-01-12 08:04:46Z andrius 
;
_cod_original_sg_symbol_Hall '-P 1 '
_cod_original_sg_symbol_H-M 'P -1 '
_cod_database_code 7021996

loop_
_symmetry_equiv_pos_as_xyz
'x, y, z'
'-x, -y, -z'

loop_
_atom_site_label
_atom_site_type_symbol
_atom_site_fract_x
_atom_site_fract_y
_atom_site_fract_z
_atom_site_U_iso_or_equiv
_atom_site_adp_type
_atom_site_occupancy
_atom_site_symmetry_multiplicity
_atom_site_calc_flag
_atom_site_refinement_flags
Cu1 Cu 0.25474(3) 0.51912(3) 0.13125(3) 0.01625(13) Uani 1 1 d .
Cu2 Cu 0.69606(3) 0.97249(3) 0.21115(3) 0.01613(13) Uani 1 1 d .
Cl1 Cl 0.31187(6) 0.48413(6) -0.02107(6) 0.02240(19) Uani 1 1 d .
Cl2 Cl 0.29292(6) 0.42628(6) 0.26717(6) 0.02329(19) Uani 1 1 d .
Cl3 Cl 0.79505(6) 0.95343(6) 0.07026(5) 0.01889(17) Uani 1 1 d .
Cl4 Cl 0.75891(6) 0.90744(6) 0.35011(6) 0.02162(18) Uani 1 1 d .
N1 N 0.1044(2) 0.4022(2) 0.10180(19) 0.0165(5) Uani 1 1 d .
N2 N 0.1292(2) 0.6139(2) 0.15911(19) 0.0165(5) Uani 1 1 d .
N3 N 0.1274(2) 0.7170(2) 0.1864(2) 0.0189(6) Uani 1 1 d .
N4 N 0.0150(2) 0.7175(2) 0.18428(19) 0.0173(6) Uani 1 1 d .
N5 N 0.4411(2) 1.1558(2) 0.1918(2) 0.0205(6) Uani 1 1 d .
N6 N 0.4651(2) 1.0567(2) 0.1769(2) 0.0232(6) Uani 1 1 d .
N7 N 0.5766(2) 1.0730(2) 0.2006(2) 0.0196(6) Uani 1 1 d .
N8 N 0.7977(2) 1.1287(2) 0.24961(19) 0.0186(6) Uani 1 1 d .
N9 N 0.39255(19) 0.6528(2) 0.15533(18) 0.0144(5) Uani 1 1 d .
N10 N 0.5684(2) 0.8295(2) 0.18323(18) 0.0149(5) Uani 1 1 d .
C1 C 0.1001(3) 0.2952(2) 0.0728(2) 0.0197(7) Uani 1 1 d .
H1 H 0.1710 0.2738 0.0688 0.024 Uiso 1 1 calc R
C2 C -0.0029(3) 0.2160(3) 0.0488(2) 0.0190(7) Uani 1 1 d .
H2 H -0.0036 0.1406 0.0313 0.023 Uiso 1 1 calc R
C3 C -0.1067(3) 0.2495(3) 0.0510(2) 0.0204(7) Uani 1 1 d .
H3 H -0.1791 0.1972 0.0342 0.025 Uiso 1 1 calc R
C4 C -0.1023(3) 0.3591(3) 0.0777(2) 0.0186(7) Uani 1 1 d .
H4 H -0.1714 0.3839 0.0773 0.022 Uiso 1 1 calc R
C5 C 0.0033(3) 0.4328(3) 0.1051(2) 0.0175(7) Uani 1 1 d .
C6 C 0.0189(2) 0.5503(2) 0.1384(2) 0.0164(6) Uani 1 1 d .
C7 C -0.0556(3) 0.6159(3) 0.1555(2) 0.0188(7) Uani 1 1 d .
H7 H -0.1381 0.5950 0.1487 0.023 Uiso 1 1 calc R
C8 C -0.0221(3) 0.8220(3) 0.2041(3) 0.0245(7) Uani 1 1 d .
H8A H -0.0882 0.8052 0.2477 0.029 Uiso 1 1 calc R
H8B H -0.0503 0.8457 0.1436 0.029 Uiso 1 1 calc R
C9 C 0.0730(3) 0.9184(3) 0.2481(2) 0.0199(7) Uani 1 1 d .
C10 C 0.0753(3) 0.9423(3) 0.3452(3) 0.0255(8) Uani 1 1 d .
H10 H 0.0198 0.8952 0.3836 0.031 Uiso 1 1 calc R
C11 C 0.1571(3) 1.0340(3) 0.3877(3) 0.0313(8) Uani 1 1 d .
H11 H 0.1596 1.0487 0.4548 0.038 Uiso 1 1 calc R
C12 C 0.2356(3) 1.1042(3) 0.3295(3) 0.0288(8) Uani 1 1 d .
H12 H 0.2908 1.1681 0.3577 0.035 Uiso 1 1 calc R
C13 C 0.2351(3) 1.0829(2) 0.2325(2) 0.0186(7) Uani 1 1 d .
C14 C 0.1524(3) 0.9897(3) 0.1914(2) 0.0204(7) Uani 1 1 d .
H14 H 0.1501 0.9748 0.1243 0.024 Uiso 1 1 calc R
C15 C 0.3205(3) 1.1608(3) 0.1719(3) 0.0226(7) Uani 1 1 d .
H15A H 0.2999 1.1400 0.1037 0.027 Uiso 1 1 calc R
H15B H 0.3151 1.2387 0.1844 0.027 Uiso 1 1 calc R
C16 C 0.5361(3) 1.2364(3) 0.2243(2) 0.0199(7) Uani 1 1 d .
H16 H 0.5414 1.3132 0.2400 0.024 Uiso 1 1 calc R
C17 C 0.6236(3) 1.1825(3) 0.2297(2) 0.0190(7) Uani 1 1 d .
C18 C 0.7464(3) 1.2138(3) 0.2587(2) 0.0190(7) Uani 1 1 d .
C19 C 0.8081(3) 1.3212(3) 0.2917(2) 0.0244(7) Uani 1 1 d .
H19 H 0.7705 1.3800 0.2987 0.029 Uiso 1 1 calc R
C20 C 0.9258(3) 1.3402(3) 0.3140(2) 0.0245(7) Uani 1 1 d .
H20 H 0.9699 1.4125 0.3373 0.029 Uiso 1 1 calc R
C21 C 0.9789(3) 1.2538(3) 0.3024(2) 0.0247(7) Uani 1 1 d .
H21 H 1.0600 1.2666 0.3158 0.030 Uiso 1 1 calc R
C22 C 0.9128(3) 1.1488(3) 0.2712(2) 0.0220(7) Uani 1 1 d .
H22 H 0.9490 1.0889 0.2647 0.026 Uiso 1 1 calc R
C23 C 0.3894(2) 0.7409(2) 0.0856(2) 0.0164(6) Uani 1 1 d .
H23A H 0.3266 0.7770 0.1017 0.020 Uiso 1 1 calc R
H23B H 0.3729 0.7059 0.0204 0.020 Uiso 1 1 calc R
C24 C 0.5078(2) 0.8298(2) 0.0897(2) 0.0169(6) Uani 1 1 d .
H24A H 0.5565 0.8131 0.0376 0.020 Uiso 1 1 calc R
H24B H 0.4956 0.9050 0.0806 0.020 Uiso 1 1 calc R
C25 C 0.4812(3) 0.8202(3) 0.2604(2) 0.0181(7) Uani 1 1 d .
H25A H 0.4393 0.8792 0.2541 0.022 Uiso 1 1 calc R
H25B H 0.5220 0.8318 0.3236 0.022 Uiso 1 1 calc R
C26 C 0.3935(2) 0.7038(2) 0.2530(2) 0.0154(6) Uani 1 1 d .
H26A H 0.4154 0.6547 0.3001 0.018 Uiso 1 1 calc R
H26B H 0.3148 0.7112 0.2675 0.018 Uiso 1 1 calc R
C27 C 0.5071(2) 0.6237(2) 0.1441(2) 0.0180(7) Uani 1 1 d .
H27A H 0.5179 0.6061 0.0760 0.022 Uiso 1 1 calc R
H27B H 0.5072 0.5565 0.1804 0.022 Uiso 1 1 calc R
C28 C 0.6073(2) 0.7235(2) 0.1815(2) 0.0172(6) Uani 1 1 d .
H28A H 0.6322 0.7098 0.2466 0.021 Uiso 1 1 calc R
H28B H 0.6747 0.7314 0.1397 0.021 Uiso 1 1 calc R

loop_
_atom_site_aniso_label
_atom_site_aniso_U_11
_atom_site_aniso_U_22
_atom_site_aniso_U_33
_atom_site_aniso_U_23
_atom_site_aniso_U_13
_atom_site_aniso_U_12
Cu1 0.0110(2) 0.0137(2) 0.0233(3) -0.00219(18) -0.00073(17) 0.00258(18)
Cu2 0.0126(2) 0.0144(2) 0.0204(3) -0.00151(18) -0.00150(17) 0.00215(18)
Cl1 0.0131(3) 0.0264(4) 0.0266(5) -0.0095(3) -0.0001(3) 0.0049(3)
Cl2 0.0240(4) 0.0165(4) 0.0290(5) 0.0026(3) -0.0041(3) 0.0048(3)
Cl3 0.0168(3) 0.0181(3) 0.0201(4) 0.0001(3) 0.0009(3) 0.0018(3)
Cl4 0.0185(3) 0.0242(4) 0.0202(4) 0.0017(3) -0.0039(3) 0.0024(3)
N1 0.0121(12) 0.0153(12) 0.0205(15) 0.0000(11) -0.0015(10) 0.0007(10)
N2 0.0119(12) 0.0141(12) 0.0244(16) -0.0021(11) -0.0009(10) 0.0053(10)
N3 0.0121(12) 0.0158(12) 0.0293(17) -0.0037(11) -0.0028(10) 0.0054(11)
N4 0.0126(12) 0.0166(12) 0.0238(16) -0.0040(11) 0.0001(10) 0.0067(11)
N5 0.0198(13) 0.0145(12) 0.0291(17) 0.0004(11) -0.0025(11) 0.0084(11)
N6 0.0185(13) 0.0142(13) 0.0379(18) -0.0042(12) -0.0036(11) 0.0073(11)
N7 0.0159(12) 0.0128(12) 0.0303(17) -0.0026(11) -0.0028(11) 0.0048(11)
N8 0.0170(12) 0.0183(13) 0.0182(15) 0.0002(11) -0.0017(10) 0.0011(11)
N9 0.0095(11) 0.0154(12) 0.0184(15) -0.0031(10) -0.0022(9) 0.0042(10)
N10 0.0131(12) 0.0155(12) 0.0160(14) -0.0022(10) -0.0008(10) 0.0040(10)
C1 0.0174(15) 0.0150(14) 0.028(2) 0.0022(13) -0.0032(13) 0.0064(13)
C2 0.0209(15) 0.0160(14) 0.0203(18) 0.0004(13) -0.0064(12) 0.0056(13)
C3 0.0175(15) 0.0194(15) 0.0219(19) 0.0012(13) -0.0041(12) 0.0008(13)
C4 0.0161(14) 0.0209(15) 0.0190(18) 0.0026(13) 0.0003(12) 0.0052(13)
C5 0.0170(15) 0.0186(15) 0.0171(18) 0.0043(13) -0.0006(12) 0.0048(13)
C6 0.0140(14) 0.0185(15) 0.0162(17) 0.0004(13) -0.0009(11) 0.0037(13)
C7 0.0141(14) 0.0221(16) 0.0204(18) -0.0023(13) -0.0014(12) 0.0055(13)
C8 0.0223(16) 0.0188(16) 0.034(2) -0.0065(14) -0.0025(14) 0.0106(14)
C9 0.0138(14) 0.0199(15) 0.030(2) -0.0041(14) -0.0050(12) 0.0118(13)
C10 0.0216(16) 0.0301(18) 0.026(2) 0.0010(15) -0.0001(13) 0.0087(15)
C11 0.0325(19) 0.038(2) 0.022(2) -0.0075(16) -0.0044(14) 0.0082(17)
C12 0.0259(17) 0.0230(17) 0.035(2) -0.0074(15) -0.0094(15) 0.0039(15)
C13 0.0197(15) 0.0163(14) 0.0232(19) -0.0013(13) -0.0013(12) 0.0115(13)
C14 0.0225(16) 0.0210(15) 0.0218(19) -0.0054(13) -0.0051(13) 0.0144(14)
C15 0.0218(16) 0.0159(15) 0.031(2) -0.0017(14) -0.0071(13) 0.0081(13)
C16 0.0243(16) 0.0139(14) 0.0214(19) -0.0031(13) -0.0022(13) 0.0055(13)
C17 0.0233(16) 0.0185(15) 0.0161(18) -0.0005(13) 0.0024(12) 0.0071(13)
C18 0.0204(15) 0.0179(15) 0.0181(18) -0.0005(13) 0.0025(12) 0.0038(13)
C19 0.0277(17) 0.0208(16) 0.023(2) 0.0024(14) 0.0031(14) 0.0037(14)
C20 0.0241(16) 0.0207(16) 0.0228(19) -0.0026(14) -0.0025(13) -0.0036(14)
C21 0.0185(15) 0.0289(18) 0.024(2) 0.0033(14) -0.0023(13) 0.0014(14)
C22 0.0170(15) 0.0227(16) 0.026(2) 0.0011(14) 0.0008(12) 0.0046(14)
C23 0.0164(14) 0.0181(15) 0.0161(17) 0.0002(12) -0.0011(11) 0.0072(13)
C24 0.0163(15) 0.0152(14) 0.0191(18) -0.0009(12) -0.0004(12) 0.0043(13)
C25 0.0163(14) 0.0167(14) 0.0211(18) -0.0025(13) 0.0041(12) 0.0043(13)
C26 0.0153(14) 0.0156(14) 0.0149(17) -0.0023(12) -0.0001(11) 0.0040(12)
C27 0.0107(14) 0.0157(14) 0.0286(19) -0.0052(13) -0.0022(12) 0.0063(12)
C28 0.0122(13) 0.0146(14) 0.0246(18) -0.0026(13) -0.0027(12) 0.0038(12)

loop_
_atom_type_symbol
_atom_type_description
_atom_type_scat_dispersion_real
_atom_type_scat_dispersion_imag
_atom_type_scat_source
C C 0.0181 0.0091 'International Tables Vol C Tables 4.2.6.8 and 6.1.1.4'
H H 0.0000 0.0000 'International Tables Vol C Tables 4.2.6.8 and 6.1.1.4'
N N 0.0311 0.0180 'International Tables Vol C Tables 4.2.6.8 and 6.1.1.4'
Cl Cl 0.3639 0.7018 'International Tables Vol C Tables 4.2.6.8 and 6.1.1.4'
Cu Cu -1.9646 0.5888 'International Tables Vol C Tables 4.2.6.8 and 6.1.1.4'
O O 0.0492 0.0322 'International Tables Vol C Tables 4.2.6.8 and 6.1.1.4'

loop_
_geom_angle_atom_site_label_1
_geom_angle_atom_site_label_2
_geom_angle_atom_site_label_3
_geom_angle
N1 Cu1 N9 171.52(10)
N1 Cu1 N2 78.64(10)
N9 Cu1 N2 93.83(9)
N1 Cu1 Cl1 88.27(8)
N9 Cu1 Cl1 92.62(8)
N2 Cu1 Cl1 122.69(8)
N1 Cu1 Cl2 91.79(8)
N9 Cu1 Cl2 94.64(8)
N2 Cu1 Cl2 111.66(8)
Cl1 Cu1 Cl2 124.43(4)
N10 Cu2 N8 168.33(10)
N10 Cu2 N7 91.90(10)
N8 Cu2 N7 77.71(10)
N10 Cu2 Cl4 93.23(8)
N8 Cu2 Cl4 88.84(8)
N7 Cu2 Cl4 126.53(8)
N10 Cu2 Cl3 94.15(7)
N8 Cu2 Cl3 95.03(8)
N7 Cu2 Cl3 114.81(8)
Cl4 Cu2 Cl3 117.80(3)
C5 N1 C1 118.4(3)
C5 N1 Cu1 118.9(2)
C1 N1 Cu1 122.6(2)
N3 N2 C6 109.9(2)
N3 N2 Cu1 139.01(19)
C6 N2 Cu1 111.04(19)
N2 N3 N4 105.9(2)
N3 N4 C7 111.9(2)
N3 N4 C8 121.9(2)
C7 N4 C8 126.0(2)
N6 N5 C16 111.7(3)
N6 N5 C15 117.5(2)
C16 N5 C15 130.9(3)
N7 N6 N5 106.3(2)
N6 N7 C17 109.9(3)
N6 N7 Cu2 136.7(2)
C17 N7 Cu2 113.3(2)
C18 N8 C22 119.1(3)
C18 N8 Cu2 118.3(2)
C22 N8 Cu2 122.5(2)
C26 N9 C23 108.0(2)
C26 N9 C27 107.2(2)
C23 N9 C27 107.0(2)
C26 N9 Cu1 111.64(17)
C23 N9 Cu1 110.07(18)
C27 N9 Cu1 112.61(18)
C24 N10 C28 106.0(2)
C24 N10 C25 108.5(2)
C28 N10 C25 106.9(2)
C24 N10 Cu2 112.15(17)
C28 N10 Cu2 115.20(17)
C25 N10 Cu2 107.85(18)
N1 C1 C2 122.7(3)
N1 C1 H1 118.6
C2 C1 H1 118.7
C1 C2 C3 118.2(3)
C1 C2 H2 120.9
C3 C2 H2 120.9
C4 C3 C2 119.2(3)
C4 C3 H3 120.4
C2 C3 H3 120.4
C3 C4 C5 119.5(3)
C3 C4 H4 120.2
C5 C4 H4 120.2
N1 C5 C4 121.9(3)
N1 C5 C6 113.3(3)
C4 C5 C6 124.8(3)
N2 C6 C7 108.0(3)
N2 C6 C5 117.9(3)
C7 C6 C5 134.1(3)
N4 C7 C6 104.3(3)
N4 C7 H7 127.8
C6 C7 H7 127.8
N4 C8 C9 114.0(3)
N4 C8 H8A 108.7
C9 C8 H8A 108.7
N4 C8 H8B 108.7
C9 C8 H8B 108.7
H8A C8 H8B 107.6
C10 C9 C14 119.3(3)
C10 C9 C8 119.3(3)
C14 C9 C8 121.1(3)
C9 C10 C11 121.2(3)
C9 C10 H10 119.4
C11 C10 H10 119.4
C10 C11 C12 118.5(3)
C10 C11 H11 120.7
C12 C11 H11 120.7
C13 C12 C11 121.6(3)
C13 C12 H12 119.2
C11 C12 H12 119.2
C12 C13 C14 118.8(3)
C12 C13 C15 120.2(3)
C14 C13 C15 121.0(3)
C9 C14 C13 120.6(3)
C9 C14 H14 119.7
C13 C14 H14 119.7
N5 C15 C13 111.8(3)
N5 C15 H15A 109.3
C13 C15 H15A 109.3
N5 C15 H15B 109.3
C13 C15 H15B 109.3
H15A C15 H15B 107.9
N5 C16 C17 104.8(3)
N5 C16 H16 127.6
C17 C16 H16 127.6
N7 C17 C16 107.4(3)
N7 C17 C18 116.5(3)
C16 C17 C18 136.1(3)
N8 C18 C19 121.8(3)
N8 C18 C17 113.8(3)
C19 C18 C17 124.3(3)
C20 C19 C18 118.2(3)
C20 C19 H19 120.9
C18 C19 H19 120.9
C21 C20 C19 119.9(3)
C21 C20 H20 120.0
C19 C20 H20 120.0
C22 C21 C20 119.2(3)
C22 C21 H21 120.4
C20 C21 H21 120.4
N8 C22 C21 121.7(3)
N8 C22 H22 119.2
C21 C22 H22 119.2
N9 C23 C24 109.3(2)
N9 C23 H23A 109.8
C24 C23 H23A 109.8
N9 C23 H23B 109.8
C24 C23 H23B 109.8
H23A C23 H23B 108.3
N10 C24 C23 110.1(2)
N10 C24 H24A 109.6
C23 C24 H24A 109.6
N10 C24 H24B 109.6
C23 C24 H24B 109.6
H24A C24 H24B 108.2
N10 C25 C26 110.2(2)
N10 C25 H25A 109.6
C26 C25 H25A 109.6
N10 C25 H25B 109.6
C26 C25 H25B 109.6
H25A C25 H25B 108.1
N9 C26 C25 109.8(2)
N9 C26 H26A 109.7
C25 C26 H26A 109.7
N9 C26 H26B 109.7
C25 C26 H26B 109.7
H26A C26 H26B 108.2
N9 C27 C28 109.6(2)
N9 C27 H27A 109.8
C28 C27 H27A 109.8
N9 C27 H27B 109.8
C28 C27 H27B 109.8
H27A C27 H27B 108.2
N10 C28 C27 110.0(2)
N10 C28 H28A 109.7
C27 C28 H28A 109.7
N10 C28 H28B 109.7
C27 C28 H28B 109.7
H28A C28 H28B 108.2

loop_
_geom_bond_atom_site_label_1
_geom_bond_atom_site_label_2
_geom_bond_distance
Cu1 N1 2.006(2)
Cu1 N9 2.011(2)
Cu1 N2 2.158(2)
Cu1 Cl1 2.3142(10)
Cu1 Cl2 2.3603(10)
Cu2 N10 2.022(2)
Cu2 N8 2.034(3)
Cu2 N7 2.125(3)
Cu2 Cl4 2.3213(10)
Cu2 Cl3 2.3568(9)
N1 C5 1.353(4)
N1 C1 1.354(4)
N2 N3 1.320(3)
N2 C6 1.360(4)
N3 N4 1.338(3)
N4 C7 1.354(4)
N4 C8 1.487(4)
N5 N6 1.337(4)
N5 C16 1.352(4)
N5 C15 1.474(4)
N6 N7 1.323(4)
N7 C17 1.362(4)
N8 C18 1.350(4)
N8 C22 1.353(4)
N9 C26 1.484(4)
N9 C23 1.498(4)
N9 C27 1.509(3)
N10 C24 1.486(4)
N10 C28 1.497(4)
N10 C25 1.502(4)
C1 C2 1.379(4)
C1 H1 0.9500
C2 C3 1.403(4)
C2 H2 0.9500
C3 C4 1.377(4)
C3 H3 0.9500
C4 C5 1.382(4)
C4 H4 0.9500
C5 C6 1.468(4)
C6 C7 1.367(4)
C7 H7 0.9500
C8 C9 1.513(4)
C8 H8A 0.9900
C8 H8B 0.9900
C9 C10 1.379(5)
C9 C14 1.397(5)
C10 C11 1.389(5)
C10 H10 0.9500
C11 C12 1.398(5)
C11 H11 0.9500
C12 C13 1.376(5)
C12 H12 0.9500
C13 C14 1.398(4)
C13 C15 1.506(4)
C14 H14 0.9500
C15 H15A 0.9900
C15 H15B 0.9900
C16 C17 1.377(5)
C16 H16 0.9500
C17 C18 1.456(4)
C18 C19 1.392(4)
C19 C20 1.386(5)
C19 H19 0.9500
C20 C21 1.381(5)
C20 H20 0.9500
C21 C22 1.377(5)
C21 H21 0.9500
C22 H22 0.9500
C23 C24 1.541(4)
C23 H23A 0.9900
C23 H23B 0.9900
C24 H24A 0.9900
C24 H24B 0.9900
C25 C26 1.536(4)
C25 H25A 0.9900
C25 H25B 0.9900
C26 H26A 0.9900
C26 H26B 0.9900
C27 C28 1.539(4)
C27 H27A 0.9900
C27 H27B 0.9900
C28 H28A 0.9900
C28 H28B 0.9900

loop_
_geom_torsion_atom_site_label_1
_geom_torsion_atom_site_label_2
_geom_torsion_atom_site_label_3
_geom_torsion_atom_site_label_4
_geom_torsion
N9 Cu1 N1 C5 -23.3(8)
N2 Cu1 N1 C5 4.4(2)
Cl1 Cu1 N1 C5 -119.5(2)
Cl2 Cu1 N1 C5 116.1(2)
N9 Cu1 N1 C1 152.4(6)
N2 Cu1 N1 C1 -179.9(3)
Cl1 Cu1 N1 C1 56.2(2)
Cl2 Cu1 N1 C1 -68.2(2)
N1 Cu1 N2 N3 -179.2(3)
N9 Cu1 N2 N3 -3.2(3)
Cl1 Cu1 N2 N3 -98.8(3)
Cl2 Cu1 N2 N3 93.4(3)
N1 Cu1 N2 C6 -3.2(2)
N9 Cu1 N2 C6 172.9(2)
Cl1 Cu1 N2 C6 77.3(2)
Cl2 Cu1 N2 C6 -90.6(2)
C6 N2 N3 N4 1.0(3)
Cu1 N2 N3 N4 177.1(2)
N2 N3 N4 C7 -0.3(3)
N2 N3 N4 C8 -175.6(3)
C16 N5 N6 N7 0.3(4)
C15 N5 N6 N7 -179.2(3)
N5 N6 N7 C17 -0.4(4)
N5 N6 N7 Cu2 175.7(2)
N10 Cu2 N7 N6 -5.6(3)
N8 Cu2 N7 N6 179.7(3)
Cl4 Cu2 N7 N6 -101.1(3)
Cl3 Cu2 N7 N6 89.8(3)
N10 Cu2 N7 C17 170.4(2)
N8 Cu2 N7 C17 -4.3(2)
Cl4 Cu2 N7 C17 75.0(2)
Cl3 Cu2 N7 C17 -94.2(2)
N10 Cu2 N8 C18 -21.9(7)
N7 Cu2 N8 C18 5.6(2)
Cl4 Cu2 N8 C18 -122.3(2)
Cl3 Cu2 N8 C18 119.9(2)
N10 Cu2 N8 C22 154.5(5)
N7 Cu2 N8 C22 -178.1(3)
Cl4 Cu2 N8 C22 54.1(2)
Cl3 Cu2 N8 C22 -63.7(2)
N1 Cu1 N9 C26 85.8(7)
N2 Cu1 N9 C26 58.7(2)
Cl1 Cu1 N9 C26 -178.30(18)
Cl2 Cu1 N9 C26 -53.44(19)
N1 Cu1 N9 C23 -34.1(8)
N2 Cu1 N9 C23 -61.26(19)
Cl1 Cu1 N9 C23 61.76(18)
Cl2 Cu1 N9 C23 -173.38(17)
N1 Cu1 N9 C27 -153.5(7)
N2 Cu1 N9 C27 179.4(2)
Cl1 Cu1 N9 C27 -57.6(2)
Cl2 Cu1 N9 C27 67.3(2)
N8 Cu2 N10 C24 85.3(6)
N7 Cu2 N10 C24 58.5(2)
Cl4 Cu2 N10 C24 -174.74(18)
Cl3 Cu2 N10 C24 -56.54(19)
N8 Cu2 N10 C28 -153.4(5)
N7 Cu2 N10 C28 179.8(2)
Cl4 Cu2 N10 C28 -53.4(2)
Cl3 Cu2 N10 C28 64.8(2)
N8 Cu2 N10 C25 -34.2(6)
N7 Cu2 N10 C25 -61.0(2)
Cl4 Cu2 N10 C25 65.80(19)
Cl3 Cu2 N10 C25 -176.01(18)
C5 N1 C1 C2 -1.6(5)
Cu1 N1 C1 C2 -177.3(2)
N1 C1 C2 C3 2.7(5)
C1 C2 C3 C4 -0.7(5)
C2 C3 C4 C5 -2.3(5)
C1 N1 C5 C4 -1.6(4)
Cu1 N1 C5 C4 174.3(2)
C1 N1 C5 C6 179.5(3)
Cu1 N1 C5 C6 -4.6(4)
C3 C4 C5 N1 3.5(5)
C3 C4 C5 C6 -177.7(3)
N3 N2 C6 C7 -1.4(4)
Cu1 N2 C6 C7 -178.6(2)
N3 N2 C6 C5 179.1(3)
Cu1 N2 C6 C5 1.8(3)
N1 C5 C6 N2 1.6(4)
C4 C5 C6 N2 -177.3(3)
N1 C5 C6 C7 -177.8(3)
C4 C5 C6 C7 3.3(6)
N3 N4 C7 C6 -0.5(4)
C8 N4 C7 C6 174.6(3)
N2 C6 C7 N4 1.1(3)
C5 C6 C7 N4 -179.4(3)
N3 N4 C8 C9 -13.4(4)
C7 N4 C8 C9 172.0(3)
N4 C8 C9 C10 -100.6(4)
N4 C8 C9 C14 85.1(4)
C14 C9 C10 C11 -1.9(5)
C8 C9 C10 C11 -176.3(3)
C9 C10 C11 C12 1.9(5)
C10 C11 C12 C13 -1.5(5)
C11 C12 C13 C14 1.1(5)
C11 C12 C13 C15 179.6(3)
C10 C9 C14 C13 1.5(5)
C8 C9 C14 C13 175.8(3)
C12 C13 C14 C9 -1.1(5)
C15 C13 C14 C9 -179.6(3)
N6 N5 C15 C13 60.2(4)
C16 N5 C15 C13 -119.3(4)
C12 C13 C15 N5 67.9(4)
C14 C13 C15 N5 -113.7(3)
N6 N5 C16 C17 -0.1(4)
C15 N5 C16 C17 179.4(3)
N6 N7 C17 C16 0.4(4)
Cu2 N7 C17 C16 -176.7(2)
N6 N7 C17 C18 179.7(3)
Cu2 N7 C17 C18 2.6(4)
N5 C16 C17 N7 -0.1(3)
N5 C16 C17 C18 -179.3(4)
C22 N8 C18 C19 -1.4(5)
Cu2 N8 C18 C19 175.1(2)
C22 N8 C18 C17 177.7(3)
Cu2 N8 C18 C17 -5.8(4)
N7 C17 C18 N8 1.8(4)
C16 C17 C18 N8 -179.0(4)
N7 C17 C18 C19 -179.0(3)
C16 C17 C18 C19 0.1(6)
N8 C18 C19 C20 1.0(5)
C17 C18 C19 C20 -178.0(3)
C18 C19 C20 C21 0.6(5)
C19 C20 C21 C22 -1.9(5)
C18 N8 C22 C21 0.1(5)
Cu2 N8 C22 C21 -176.2(2)
C20 C21 C22 N8 1.5(5)
C26 N9 C23 C24 70.6(3)
C27 N9 C23 C24 -44.6(3)
Cu1 N9 C23 C24 -167.25(19)
C28 N10 C24 C23 71.9(3)
C25 N10 C24 C23 -42.6(3)
Cu2 N10 C24 C23 -161.62(19)
N9 C23 C24 N10 -23.2(3)
C24 N10 C25 C26 68.0(3)
C28 N10 C25 C26 -45.8(3)
Cu2 N10 C25 C26 -170.2(2)
C23 N9 C26 C25 -45.2(3)
C27 N9 C26 C25 69.8(3)
Cu1 N9 C26 C25 -166.37(19)
N10 C25 C26 N9 -20.9(3)
C26 N9 C27 C28 -46.3(3)
C23 N9 C27 C28 69.4(3)
Cu1 N9 C27 C28 -169.5(2)
C24 N10 C28 C27 -46.4(3)
C25 N10 C28 C27 69.2(3)
Cu2 N10 C28 C27 -171.0(2)
N9 C27 C28 N10 -20.7(3)

loop_
_platon_squeeze_void_nr
_platon_squeeze_void_average_x
_platon_squeeze_void_average_y
_platon_squeeze_void_average_z
_platon_squeeze_void_volume
_platon_squeeze_void_count_electrons
_platon_squeeze_void_content
1 -0.045 0.410 0.500 531 178 ' '
